data_4301535
loop_
_publ_author_name
'Charles G. Young'
'Michael S. Malarek'
'David J. Evans'
'Christian J. Doonan'
'Victor Wee Lin Ng'
'Jonathan M. White'

_publ_section_title
;
Synthesis and Characterization of TpiPrMoO(S2PR2) (R = Pri, Ph, OEt, OPri,
(-)-Mentholate) and {HB(OMe)(Pripz)2}MoO(S2PPri2), Including Isomers of
Known 1,2-Borotropically-Shifted Complexes
;
_journal_name_full 'Inorganic Chemistry'
_journal_page_first 1960
_journal_page_last 1966
_journal_paper_doi 10.1021/ic8015518
_journal_volume 48
_journal_year 2009
_chemical_formula_moiety 'C24 H42 B Mo N6 O P S2'
_chemical_formula_sum 'C24 H42 B Mo N6 O P S2'
_chemical_formula_weight 632.48
_chemical_name_systematic
;
 (diisopropyldithiophosphinato){hydrotris(3-
isopropylpyrazol-1-yl)borato}oxomolybdenum(IV)
;
_space_group_IT_number 2
_symmetry_cell_setting triclinic
_symmetry_space_group_name_Hall '-P 1'
_symmetry_space_group_name_H-M 'P -1'
_atom_sites_solution_hydrogens geom
_atom_sites_solution_primary direct
_atom_sites_solution_secondary difmap
_audit_creation_method SHELXL-97
_cell_angle_alpha 73.025(9)
_cell_angle_beta 85.256(9)
_cell_angle_gamma 74.028(9)
_cell_formula_units_Z 2
_cell_length_a 9.778(5)
_cell_length_b 10.383(5)
_cell_length_c 16.564(7)
_cell_measurement_reflns_used 1276
_cell_measurement_temperature 295(2)
_cell_measurement_theta_max 24.74
_cell_measurement_theta_min 2.52
_cell_volume 1546.3(13)
_computing_cell_refinement 'Bruker SMART'
_computing_data_collection 'Bruker SMART'
_computing_data_reduction 'Bruker SAINT'
_computing_molecular_graphics 'Bruker SHELXTL'
_computing_publication_material 'Bruker SHELXTL'
_computing_structure_refinement 'Bruker SHELXTL'
_computing_structure_solution 'Bruker SHELXTL'
_diffrn_ambient_temperature 295(2)
_diffrn_measured_fraction_theta_full 0.985
_diffrn_measured_fraction_theta_max 0.985
_diffrn_measurement_device_type 'CCD area detector'
_diffrn_measurement_method 'phi and omega scans'
_diffrn_radiation_monochromator graphite
_diffrn_radiation_source 'fine-focus sealed tube'
_diffrn_radiation_type MoK\a
_diffrn_radiation_wavelength 0.71073
_diffrn_reflns_av_R_equivalents 0.0479
_diffrn_reflns_av_sigmaI/netI 0.1344
_diffrn_reflns_limit_h_max 11
_diffrn_reflns_limit_h_min -8
_diffrn_reflns_limit_k_max 11
_diffrn_reflns_limit_k_min -12
_diffrn_reflns_limit_l_max 17
_diffrn_reflns_limit_l_min -19
_diffrn_reflns_number 8126
_diffrn_reflns_theta_full 25.00
_diffrn_reflns_theta_max 25.00
_diffrn_reflns_theta_min 1.29
_exptl_absorpt_coefficient_mu 0.638
_exptl_absorpt_correction_type none
_exptl_crystal_colour green
_exptl_crystal_density_diffrn 1.359
_exptl_crystal_density_method 'not measured'
_exptl_crystal_description slab
_exptl_crystal_F_000 660
_exptl_crystal_size_max 0.15
_exptl_crystal_size_mid 0.15
_exptl_crystal_size_min 0.05
_refine_diff_density_max 0.510
_refine_diff_density_min -0.320
_refine_diff_density_rms 0.074
_refine_ls_extinction_method none
_refine_ls_goodness_of_fit_ref 0.820
_refine_ls_hydrogen_treatment mixed
_refine_ls_matrix_type full
_refine_ls_number_parameters 339
_refine_ls_number_reflns 5369
_refine_ls_number_restraints 0
_refine_ls_restrained_S_all 0.820
_refine_ls_R_factor_all 0.0933
_refine_ls_R_factor_gt 0.0531
_refine_ls_shift/su_max 0.001
_refine_ls_shift/su_mean 0.000
_refine_ls_structure_factor_coef Fsqd
_refine_ls_weighting_details 'calc w=1/[\s^2^(Fo^2^)+(0.0165P)^2^+0.0000P] where P=(Fo^2^+2Fc^2^)/3'
_refine_ls_weighting_scheme calc
_refine_ls_wR_factor_gt 0.0800
_refine_ls_wR_factor_ref 0.0888
_reflns_number_gt 3285
_reflns_number_total 5369
_reflns_threshold_expression >2sigma(I)
_cod_data_source_file ic8015518_si_001_1.cif
_cod_data_source_block '[TpiPrMoO(S2PiPr2)]'
_cod_depositor_comments
;
The following automatic conversions were performed:
'_symmetry_cell_setting' value 'Triclinic' changed to 'triclinic'
according to '/home/saulius/struct/CIF-dictionaries/cif_core.dic'
dictionary named 'cif_core.dic' version 2.4.1 from 2010-06-29.

Automatic conversion script
Id: cif_fix_enum 1527 2010-12-29 10:47:43Z saulius 
;
_cod_original_cell_volume 1546.2(12)
_cod_database_code 4301535

loop_
_symmetry_equiv_pos_as_xyz
'x, y, z'
'-x, -y, -z'

loop_
_atom_site_label
_atom_site_type_symbol
_atom_site_fract_x
_atom_site_fract_y
_atom_site_fract_z
_atom_site_U_iso_or_equiv
_atom_site_adp_type
_atom_site_occupancy
_atom_site_symmetry_multiplicity
_atom_site_calc_flag
_atom_site_refinement_flags
_atom_site_disorder_assembly
_atom_site_disorder_group
C1 C 1.1715(8) 0.8606(8) 0.6374(5) 0.092(2) Uani 1 1 d . . .
H1 H 1.1653 0.9459 0.5909 0.111 Uiso 1 1 calc R . .
C2 C 1.1936(8) 0.7540(10) 0.5993(6) 0.173(5) Uani 1 1 d . . .
H2A H 1.2848 0.7428 0.5718 0.259 Uiso 1 1 calc R . .
H2B H 1.1204 0.7768 0.5584 0.259 Uiso 1 1 calc R . .
H2C H 1.1910 0.6686 0.6414 0.259 Uiso 1 1 calc R . .
C3 C 1.2973(8) 0.8449(9) 0.6872(4) 0.143(3) Uani 1 1 d . . .
H3A H 1.3075 0.7642 0.7352 0.214 Uiso 1 1 calc R . .
H3B H 1.2848 0.9265 0.7061 0.214 Uiso 1 1 calc R . .
H3C H 1.3811 0.8339 0.6526 0.214 Uiso 1 1 calc R . .
C4 C 0.9654(9) 1.0689(6) 0.7057(4) 0.099(3) Uani 1 1 d . . .
H4 H 0.8680 1.0810 0.7278 0.119 Uiso 1 1 calc R . .
C5 C 1.0390(10) 1.0832(7) 0.7748(5) 0.157(4) Uani 1 1 d . . .
H5A H 1.1366 1.0789 0.7595 0.236 Uiso 1 1 calc R . .
H5B H 1.0345 1.0088 0.8247 0.236 Uiso 1 1 calc R . .
H5C H 0.9940 1.1712 0.7856 0.236 Uiso 1 1 calc R . .
C6 C 0.9445(10) 1.1798(7) 0.6282(5) 0.154(4) Uani 1 1 d . . .
H6A H 0.9137 1.2681 0.6407 0.231 Uiso 1 1 calc R . .
H6B H 0.8735 1.1709 0.5950 0.231 Uiso 1 1 calc R . .
H6C H 1.0324 1.1744 0.5973 0.231 Uiso 1 1 calc R . .
C11 C 0.4713(6) 0.6792(6) 0.8940(3) 0.0545(16) Uani 1 1 d . . .
H11 H 0.4033 0.6347 0.9220 0.065 Uiso 1 1 calc R . .
C12 C 0.4726(6) 0.8133(6) 0.8879(3) 0.0586(17) Uani 1 1 d . . .
H12 H 0.4079 0.8765 0.9116 0.070 Uiso 1 1 calc R . .
C13 C 0.5912(6) 0.8354(5) 0.8387(3) 0.0448(14) Uani 1 1 d . . .
C14 C 0.6346(6) 0.9673(5) 0.8076(3) 0.0489(15) Uani 1 1 d . . .
H14 H 0.7312 0.9447 0.7847 0.059 Uiso 1 1 calc R . .
C15 C 0.5386(6) 1.0686(5) 0.7356(3) 0.073(2) Uani 1 1 d . . .
H15A H 0.5320 1.0218 0.6945 0.109 Uiso 1 1 calc R . .
H15B H 0.5777 1.1462 0.7096 0.109 Uiso 1 1 calc R . .
H15C H 0.4455 1.1016 0.7573 0.109 Uiso 1 1 calc R . .
C16 C 0.6400(7) 1.0331(5) 0.8789(4) 0.081(2) Uani 1 1 d . . .
H16A H 0.5475 1.0531 0.9042 0.122 Uiso 1 1 calc R . .
H16B H 0.6685 1.1180 0.8561 0.122 Uiso 1 1 calc R . .
H16C H 0.7073 0.9692 0.9208 0.122 Uiso 1 1 calc R . .
C21 C 0.8156(6) 0.2850(5) 0.9414(3) 0.0487(15) Uani 1 1 d . . .
H21 H 0.7563 0.2308 0.9711 0.058 Uiso 1 1 calc R . .
C22 C 0.9571(6) 0.2596(5) 0.9565(3) 0.0499(15) Uani 1 1 d . . .
H22 H 1.0127 0.1852 0.9968 0.060 Uiso 1 1 calc R . .
C23 C 1.0006(6) 0.3681(5) 0.8992(3) 0.0370(13) Uani 1 1 d . . .
C24 C 1.1475(6) 0.3862(5) 0.8898(3) 0.0490(15) Uani 1 1 d . . .
H24 H 1.1441 0.4746 0.8465 0.059 Uiso 1 1 calc R . .
C25 C 1.2002(6) 0.3973(6) 0.9701(4) 0.081(2) Uani 1 1 d . . .
H25A H 1.1368 0.4745 0.9861 0.122 Uiso 1 1 calc R . .
H25B H 1.2938 0.4117 0.9609 0.122 Uiso 1 1 calc R . .
H25C H 1.2035 0.3126 1.0143 0.122 Uiso 1 1 calc R . .
C26 C 1.2504(7) 0.2721(6) 0.8591(4) 0.095(2) Uani 1 1 d . . .
H26A H 1.2527 0.1831 0.8987 0.143 Uiso 1 1 calc R . .
H26B H 1.3438 0.2869 0.8540 0.143 Uiso 1 1 calc R . .
H26C H 1.2201 0.2737 0.8051 0.143 Uiso 1 1 calc R . .
C31 C 0.5521(6) 0.4527(5) 0.6995(4) 0.0594(17) Uani 1 1 d . . .
H31 H 0.4881 0.3997 0.7219 0.071 Uiso 1 1 calc R . .
C32 C 0.5826(7) 0.5003(6) 0.6159(4) 0.0661(18) Uani 1 1 d . . .
H32 H 0.5447 0.4853 0.5709 0.079 Uiso 1 1 calc R . .
C33 C 0.6805(6) 0.5748(5) 0.6118(3) 0.0444(14) Uani 1 1 d . . .
C34 C 0.7426(6) 0.6524(6) 0.5337(3) 0.0561(16) Uani 1 1 d . . .
H34 H 0.8261 0.6746 0.5493 0.067 Uiso 1 1 calc R . .
C35 C 0.6333(7) 0.7898(6) 0.4913(4) 0.107(3) Uani 1 1 d . . .
H35A H 0.5504 0.7695 0.4763 0.160 Uiso 1 1 calc R . .
H35B H 0.6744 0.8395 0.4414 0.160 Uiso 1 1 calc R . .
H35C H 0.6070 0.8460 0.5299 0.160 Uiso 1 1 calc R . .
C36 C 0.7887(8) 0.5669(7) 0.4704(4) 0.107(3) Uani 1 1 d . . .
H36A H 0.8556 0.4802 0.4966 0.161 Uiso 1 1 calc R . .
H36B H 0.8326 0.6184 0.4225 0.161 Uiso 1 1 calc R . .
H36C H 0.7070 0.5485 0.4523 0.161 Uiso 1 1 calc R . .
B1 B 0.6276(7) 0.4768(6) 0.8386(4) 0.0422(17) Uani 1 1 d . . .
N11 N 0.6607(4) 0.7182(4) 0.8173(2) 0.0376(11) Uani 1 1 d . . .
N12 N 0.5847(5) 0.6236(4) 0.8526(2) 0.0414(11) Uani 1 1 d . . .
N21 N 0.8897(5) 0.4554(4) 0.8517(2) 0.0387(11) Uani 1 1 d . . .
N22 N 0.7758(5) 0.4014(4) 0.8766(3) 0.0428(11) Uani 1 1 d . . .
N31 N 0.7112(5) 0.5726(4) 0.6894(3) 0.0417(11) Uani 1 1 d . . .
N32 N 0.6304(5) 0.4956(4) 0.7436(3) 0.0420(11) Uani 1 1 d . . .
O1 O 1.0046(4) 0.5410(3) 0.69243(19) 0.0474(9) Uani 1 1 d . . .
P1 P 1.00398(18) 0.89204(15) 0.69426(9) 0.0536(4) Uani 1 1 d . . .
S2 S 1.00982(16) 0.74804(14) 0.80763(8) 0.0523(4) Uani 1 1 d . . .
S1 S 0.84436(16) 0.86822(14) 0.63387(9) 0.0528(4) Uani 1 1 d . . .
Mo1 Mo 0.87578(5) 0.63603(5) 0.73980(3) 0.03629(15) Uani 1 1 d . . .
H H 0.557(4) 0.414(4) 0.873(2) 0.029(11) Uiso 1 1 d . . .

loop_
_atom_site_aniso_label
_atom_site_aniso_U_11
_atom_site_aniso_U_22
_atom_site_aniso_U_33
_atom_site_aniso_U_23
_atom_site_aniso_U_13
_atom_site_aniso_U_12
C1 0.072(6) 0.130(6) 0.099(6) -0.049(5) 0.005(5) -0.050(5)
C2 0.076(7) 0.278(12) 0.251(11) -0.199(10) 0.061(7) -0.071(8)
C3 0.076(6) 0.275(11) 0.105(6) -0.089(7) 0.003(5) -0.055(7)
C4 0.169(9) 0.062(4) 0.079(5) -0.008(4) -0.019(5) -0.058(5)
C5 0.244(13) 0.117(7) 0.153(8) -0.079(6) -0.034(8) -0.062(7)
C6 0.230(12) 0.060(5) 0.165(9) -0.019(6) -0.025(8) -0.032(6)
C11 0.039(4) 0.067(4) 0.055(4) -0.016(3) 0.016(3) -0.016(3)
C12 0.050(4) 0.046(4) 0.072(4) -0.022(3) 0.021(3) -0.001(3)
C13 0.044(4) 0.048(3) 0.046(4) -0.021(3) 0.002(3) -0.009(3)
C14 0.049(4) 0.032(3) 0.067(4) -0.017(3) 0.003(3) -0.011(3)
C15 0.079(5) 0.050(4) 0.084(5) -0.019(4) -0.011(4) -0.007(4)
C16 0.096(6) 0.064(4) 0.096(5) -0.041(4) -0.014(4) -0.019(4)
C21 0.063(5) 0.039(3) 0.041(4) -0.007(3) 0.013(3) -0.016(3)
C22 0.049(4) 0.046(3) 0.049(4) -0.007(3) -0.005(3) -0.007(3)
C23 0.038(4) 0.034(3) 0.036(3) -0.011(3) 0.001(3) -0.005(3)
C24 0.045(4) 0.046(3) 0.050(4) -0.013(3) -0.006(3) -0.001(3)
C25 0.065(5) 0.110(5) 0.080(5) -0.040(4) -0.018(4) -0.021(4)
C26 0.055(5) 0.107(5) 0.144(7) -0.080(5) 0.027(4) -0.015(4)
C31 0.069(5) 0.063(4) 0.062(4) -0.022(3) -0.001(4) -0.037(4)
C32 0.076(5) 0.091(5) 0.047(4) -0.024(4) -0.009(3) -0.040(4)
C33 0.049(4) 0.048(3) 0.042(4) -0.013(3) -0.004(3) -0.020(3)
C34 0.069(5) 0.079(4) 0.031(3) -0.016(3) -0.002(3) -0.035(4)
C35 0.098(6) 0.110(6) 0.079(5) 0.028(5) -0.005(5) -0.030(5)
C36 0.134(7) 0.148(7) 0.079(5) -0.061(5) 0.043(5) -0.080(6)
B1 0.051(5) 0.037(4) 0.043(4) -0.011(3) 0.005(3) -0.020(4)
N11 0.038(3) 0.035(2) 0.042(3) -0.015(2) 0.005(2) -0.011(2)
N12 0.039(3) 0.043(3) 0.042(3) -0.014(2) 0.012(2) -0.011(2)
N21 0.037(3) 0.039(2) 0.045(3) -0.018(2) 0.004(2) -0.013(2)
N22 0.048(3) 0.040(3) 0.042(3) -0.011(2) 0.007(2) -0.016(3)
N31 0.050(3) 0.042(2) 0.039(3) -0.019(2) 0.003(2) -0.015(2)
N32 0.046(3) 0.044(3) 0.044(3) -0.017(2) 0.002(2) -0.019(2)
O1 0.044(2) 0.051(2) 0.046(2) -0.0185(18) 0.0137(18) -0.0095(19)
P1 0.0598(12) 0.0542(9) 0.0550(10) -0.0165(8) 0.0019(9) -0.0275(9)
S2 0.0617(11) 0.0532(9) 0.0483(9) -0.0141(8) -0.0068(8) -0.0237(8)
S1 0.0545(11) 0.0507(9) 0.0525(10) -0.0075(8) -0.0067(8) -0.0185(8)
Mo1 0.0367(3) 0.0402(3) 0.0345(3) -0.0108(2) 0.0032(2) -0.0148(2)

loop_
_atom_type_symbol
_atom_type_description
_atom_type_scat_dispersion_real
_atom_type_scat_dispersion_imag
_atom_type_scat_source
C C 0.0033 0.0016 'International Tables Vol C Tables 4.2.6.8 and 6.1.1.4'
H H 0.0000 0.0000 'International Tables Vol C Tables 4.2.6.8 and 6.1.1.4'
B B 0.0013 0.0007 'International Tables Vol C Tables 4.2.6.8 and 6.1.1.4'
N N 0.0061 0.0033 'International Tables Vol C Tables 4.2.6.8 and 6.1.1.4'
O O 0.0106 0.0060 'International Tables Vol C Tables 4.2.6.8 and 6.1.1.4'
P P 0.1023 0.0942 'International Tables Vol C Tables 4.2.6.8 and 6.1.1.4'
S S 0.1246 0.1234 'International Tables Vol C Tables 4.2.6.8 and 6.1.1.4'
Mo Mo -1.6832 0.6857 'International Tables Vol C Tables 4.2.6.8 and 6.1.1.4'

loop_
_geom_angle_atom_site_label_1
_geom_angle_atom_site_label_2
_geom_angle_atom_site_label_3
_geom_angle
_geom_angle_site_symmetry_1
_geom_angle_site_symmetry_3
_geom_angle_publ_flag
C2 C1 C3 111.2(7) . . ?
C2 C1 P1 114.7(6) . . ?
C3 C1 P1 113.8(5) . . ?
C2 C1 H1 105.4 . . ?
C3 C1 H1 105.4 . . ?
P1 C1 H1 105.4 . . ?
C1 C2 H2A 109.5 . . ?
C1 C2 H2B 109.5 . . ?
H2A C2 H2B 109.5 . . ?
C1 C2 H2C 109.5 . . ?
H2A C2 H2C 109.5 . . ?
H2B C2 H2C 109.5 . . ?
C1 C3 H3A 109.5 . . ?
C1 C3 H3B 109.5 . . ?
H3A C3 H3B 109.5 . . ?
C1 C3 H3C 109.5 . . ?
H3A C3 H3C 109.5 . . ?
H3B C3 H3C 109.5 . . ?
C6 C4 C5 118.2(6) . . ?
C6 C4 P1 115.5(5) . . ?
C5 C4 P1 115.7(5) . . ?
C6 C4 H4 101.0 . . ?
C5 C4 H4 101.0 . . ?
P1 C4 H4 101.0 . . ?
C4 C5 H5A 109.5 . . ?
C4 C5 H5B 109.5 . . ?
H5A C5 H5B 109.5 . . ?
C4 C5 H5C 109.5 . . ?
H5A C5 H5C 109.5 . . ?
H5B C5 H5C 109.5 . . ?
C4 C6 H6A 109.5 . . ?
C4 C6 H6B 109.5 . . ?
H6A C6 H6B 109.5 . . ?
C4 C6 H6C 109.5 . . ?
H6A C6 H6C 109.5 . . ?
H6B C6 H6C 109.5 . . ?
N12 C11 C12 108.2(5) . . ?
N12 C11 H11 125.9 . . ?
C12 C11 H11 125.9 . . ?
C11 C12 C13 105.6(5) . . ?
C11 C12 H12 127.2 . . ?
C13 C12 H12 127.2 . . ?
N11 C13 C12 109.9(5) . . ?
N11 C13 C14 122.7(5) . . ?
C12 C13 C14 127.3(5) . . ?
C13 C14 C15 110.5(5) . . ?
C13 C14 C16 112.1(4) . . ?
C15 C14 C16 111.9(4) . . ?
C13 C14 H14 107.4 . . ?
C15 C14 H14 107.4 . . ?
C16 C14 H14 107.4 . . ?
C14 C15 H15A 109.5 . . ?
C14 C15 H15B 109.5 . . ?
H15A C15 H15B 109.5 . . ?
C14 C15 H15C 109.5 . . ?
H15A C15 H15C 109.5 . . ?
H15B C15 H15C 109.5 . . ?
C14 C16 H16A 109.5 . . ?
C14 C16 H16B 109.5 . . ?
H16A C16 H16B 109.5 . . ?
C14 C16 H16C 109.5 . . ?
H16A C16 H16C 109.5 . . ?
H16B C16 H16C 109.5 . . ?
N22 C21 C22 108.9(5) . . ?
N22 C21 H21 125.5 . . ?
C22 C21 H21 125.5 . . ?
C21 C22 C23 105.6(5) . . ?
C21 C22 H22 127.2 . . ?
C23 C22 H22 127.2 . . ?
N21 C23 C22 109.6(5) . . ?
N21 C23 C24 124.3(5) . . ?
C22 C23 C24 126.0(5) . . ?
C23 C24 C25 112.1(5) . . ?
C23 C24 C26 111.8(4) . . ?
C25 C24 C26 111.0(5) . . ?
C23 C24 H24 107.2 . . ?
C25 C24 H24 107.2 . . ?
C26 C24 H24 107.2 . . ?
C24 C25 H25A 109.5 . . ?
C24 C25 H25B 109.5 . . ?
H25A C25 H25B 109.5 . . ?
C24 C25 H25C 109.5 . . ?
H25A C25 H25C 109.5 . . ?
H25B C25 H25C 109.5 . . ?
C24 C26 H26A 109.5 . . ?
C24 C26 H26B 109.5 . . ?
H26A C26 H26B 109.5 . . ?
C24 C26 H26C 109.5 . . ?
H26A C26 H26C 109.5 . . ?
H26B C26 H26C 109.5 . . ?
N32 C31 C32 108.1(5) . . ?
N32 C31 H31 126.0 . . ?
C32 C31 H31 126.0 . . ?
C31 C32 C33 106.2(5) . . ?
C31 C32 H32 126.9 . . ?
C33 C32 H32 126.9 . . ?
N31 C33 C32 110.1(5) . . ?
N31 C33 C34 123.3(5) . . ?
C32 C33 C34 126.6(5) . . ?
C33 C34 C36 112.1(4) . . ?
C33 C34 C35 110.0(5) . . ?
C36 C34 C35 108.9(5) . . ?
C33 C34 H34 108.6 . . ?
C36 C34 H34 108.6 . . ?
C35 C34 H34 108.6 . . ?
C34 C35 H35A 109.5 . . ?
C34 C35 H35B 109.5 . . ?
H35A C35 H35B 109.5 . . ?
C34 C35 H35C 109.5 . . ?
H35A C35 H35C 109.5 . . ?
H35B C35 H35C 109.5 . . ?
C34 C36 H36A 109.5 . . ?
C34 C36 H36B 109.5 . . ?
H36A C36 H36B 109.5 . . ?
C34 C36 H36C 109.5 . . ?
H36A C36 H36C 109.5 . . ?
H36B C36 H36C 109.5 . . ?
N32 B1 N22 110.6(5) . . ?
N32 B1 N12 107.8(4) . . ?
N22 B1 N12 107.7(4) . . ?
N32 B1 H 113.6(19) . . ?
N22 B1 H 106(2) . . ?
N12 B1 H 111.1(19) . . ?
C13 N11 N12 105.7(4) . . ?
C13 N11 Mo1 138.3(3) . . ?
N12 N11 Mo1 116.1(3) . . ?
C11 N12 N11 110.7(4) . . ?
C11 N12 B1 128.0(5) . . ?
N11 N12 B1 121.2(4) . . ?
C23 N21 N22 107.1(4) . . ?
C23 N21 Mo1 131.8(4) . . ?
N22 N21 Mo1 120.5(3) . . ?
C21 N22 N21 108.7(5) . . ?
C21 N22 B1 129.1(5) . . ?
N21 N22 B1 122.0(4) . . ?
C33 N31 N32 106.0(4) . . ?
C33 N31 Mo1 133.4(4) . . ?
N32 N31 Mo1 119.8(3) . . ?
C31 N32 N31 109.6(4) . . ?
C31 N32 B1 128.0(5) . . ?
N31 N32 B1 122.2(4) . . ?
C1 P1 C4 107.5(4) . . ?
C1 P1 S2 112.1(3) . . ?
C4 P1 S2 111.5(2) . . ?
C1 P1 S1 111.6(2) . . ?
C4 P1 S1 111.5(3) . . ?
S2 P1 S1 102.75(9) . . ?
P1 S2 Mo1 86.80(7) . . ?
P1 S1 Mo1 86.61(7) . . ?
O1 Mo1 N21 90.60(15) . . ?
O1 Mo1 N31 91.63(15) . . ?
N21 Mo1 N31 88.61(16) . . ?
O1 Mo1 N11 163.95(14) . . ?
N21 Mo1 N11 78.67(14) . . ?
N31 Mo1 N11 76.36(14) . . ?
O1 Mo1 S2 102.39(12) . . ?
N21 Mo1 S2 93.41(11) . . ?
N31 Mo1 S2 165.81(11) . . ?
N11 Mo1 S2 90.25(10) . . ?
O1 Mo1 S1 99.43(12) . . ?
N21 Mo1 S1 168.51(10) . . ?
N31 Mo1 S1 96.65(11) . . ?
N11 Mo1 S1 92.60(10) . . ?
S2 Mo1 S1 79.03(5) . . ?

loop_
_geom_bond_atom_site_label_1
_geom_bond_atom_site_label_2
_geom_bond_distance
_geom_bond_site_symmetry_2
_geom_bond_publ_flag
C1 C2 1.387(8) . ?
C1 C3 1.483(8) . ?
C1 P1 1.818(7) . ?
C1 H1 0.9800 . ?
C2 H2A 0.9600 . ?
C2 H2B 0.9600 . ?
C2 H2C 0.9600 . ?
C3 H3A 0.9600 . ?
C3 H3B 0.9600 . ?
C3 H3C 0.9600 . ?
C4 C6 1.437(8) . ?
C4 C5 1.464(8) . ?
C4 P1 1.834(6) . ?
C4 H4 0.9800 . ?
C5 H5A 0.9600 . ?
C5 H5B 0.9600 . ?
C5 H5C 0.9600 . ?
C6 H6A 0.9600 . ?
C6 H6B 0.9600 . ?
C6 H6C 0.9600 . ?
C11 N12 1.336(6) . ?
C11 C12 1.370(7) . ?
C11 H11 0.9300 . ?
C12 C13 1.393(7) . ?
C12 H12 0.9300 . ?
C13 N11 1.350(5) . ?
C13 C14 1.481(6) . ?
C14 C15 1.523(6) . ?
C14 C16 1.537(6) . ?
C14 H14 0.9800 . ?
C15 H15A 0.9600 . ?
C15 H15B 0.9600 . ?
C15 H15C 0.9600 . ?
C16 H16A 0.9600 . ?
C16 H16B 0.9600 . ?
C16 H16C 0.9600 . ?
C21 N22 1.349(5) . ?
C21 C22 1.365(7) . ?
C21 H21 0.9300 . ?
C22 C23 1.387(6) . ?
C22 H22 0.9300 . ?
C23 N21 1.341(6) . ?
C23 C24 1.489(7) . ?
C24 C25 1.511(6) . ?
C24 C26 1.512(6) . ?
C24 H24 0.9800 . ?
C25 H25A 0.9600 . ?
C25 H25B 0.9600 . ?
C25 H25C 0.9600 . ?
C26 H26A 0.9600 . ?
C26 H26B 0.9600 . ?
C26 H26C 0.9600 . ?
C31 N32 1.336(6) . ?
C31 C32 1.365(7) . ?
C31 H31 0.9300 . ?
C32 C33 1.373(7) . ?
C32 H32 0.9300 . ?
C33 N31 1.336(5) . ?
C33 C34 1.491(7) . ?
C34 C36 1.528(7) . ?
C34 C35 1.539(7) . ?
C34 H34 0.9800 . ?
C35 H35A 0.9600 . ?
C35 H35B 0.9600 . ?
C35 H35C 0.9600 . ?
C36 H36A 0.9600 . ?
C36 H36B 0.9600 . ?
C36 H36C 0.9600 . ?
B1 N32 1.527(7) . ?
B1 N22 1.532(7) . ?
B1 N12 1.547(6) . ?
B1 H 1.09(4) . ?
N11 N12 1.362(5) . ?
N11 Mo1 2.450(4) . ?
N21 N22 1.363(5) . ?
N21 Mo1 2.201(4) . ?
N31 N32 1.372(5) . ?
N31 Mo1 2.201(4) . ?
O1 Mo1 1.667(3) . ?
P1 S2 2.024(2) . ?
P1 S1 2.028(2) . ?
S2 Mo1 2.4856(15) . ?
S1 Mo1 2.4893(17) . ?

loop_
_geom_torsion_atom_site_label_1
_geom_torsion_atom_site_label_2
_geom_torsion_atom_site_label_3
_geom_torsion_atom_site_label_4
_geom_torsion
_geom_torsion_site_symmetry_1
_geom_torsion_site_symmetry_2
_geom_torsion_site_symmetry_3
_geom_torsion_site_symmetry_4
_geom_torsion_publ_flag
N12 C11 C12 C13 1.5(6) . . . . ?
C11 C12 C13 N11 -1.2(6) . . . . ?
C11 C12 C13 C14 174.8(5) . . . . ?
N11 C13 C14 C15 101.3(6) . . . . ?
C12 C13 C14 C15 -74.2(7) . . . . ?
N11 C13 C14 C16 -133.1(5) . . . . ?
C12 C13 C14 C16 51.3(8) . . . . ?
N22 C21 C22 C23 1.5(6) . . . . ?
C21 C22 C23 N21 0.1(5) . . . . ?
C21 C22 C23 C24 -179.1(5) . . . . ?
N21 C23 C24 C25 121.2(5) . . . . ?
C22 C23 C24 C25 -59.6(7) . . . . ?
N21 C23 C24 C26 -113.4(5) . . . . ?
C22 C23 C24 C26 65.8(7) . . . . ?
N32 C31 C32 C33 -0.8(7) . . . . ?
C31 C32 C33 N31 0.7(7) . . . . ?
C31 C32 C33 C34 -177.4(5) . . . . ?
N31 C33 C34 C36 136.7(5) . . . . ?
C32 C33 C34 C36 -45.5(8) . . . . ?
N31 C33 C34 C35 -101.9(6) . . . . ?
C32 C33 C34 C35 75.8(7) . . . . ?
C12 C13 N11 N12 0.4(6) . . . . ?
C14 C13 N11 N12 -175.8(4) . . . . ?
C12 C13 N11 Mo1 -177.8(4) . . . . ?
C14 C13 N11 Mo1 6.0(8) . . . . ?
C12 C11 N12 N11 -1.3(6) . . . . ?
C12 C11 N12 B1 -177.6(5) . . . . ?
C13 N11 N12 C11 0.6(5) . . . . ?
Mo1 N11 N12 C11 179.2(3) . . . . ?
C13 N11 N12 B1 177.2(4) . . . . ?
Mo1 N11 N12 B1 -4.2(5) . . . . ?
N32 B1 N12 C11 119.2(6) . . . . ?
N22 B1 N12 C11 -121.4(5) . . . . ?
N32 B1 N12 N11 -56.8(6) . . . . ?
N22 B1 N12 N11 62.6(6) . . . . ?
C22 C23 N21 N22 -1.7(5) . . . . ?
C24 C23 N21 N22 177.6(4) . . . . ?
C22 C23 N21 Mo1 -172.4(3) . . . . ?
C24 C23 N21 Mo1 6.9(7) . . . . ?
C22 C21 N22 N21 -2.6(5) . . . . ?
C22 C21 N22 B1 -176.8(5) . . . . ?
C23 N21 N22 C21 2.6(5) . . . . ?
Mo1 N21 N22 C21 174.6(3) . . . . ?
C23 N21 N22 B1 177.3(4) . . . . ?
Mo1 N21 N22 B1 -10.7(5) . . . . ?
N32 B1 N22 C21 -126.0(5) . . . . ?
N12 B1 N22 C21 116.4(5) . . . . ?
N32 B1 N22 N21 60.5(6) . . . . ?
N12 B1 N22 N21 -57.1(6) . . . . ?
C32 C33 N31 N32 -0.2(6) . . . . ?
C34 C33 N31 N32 177.8(5) . . . . ?
C32 C33 N31 Mo1 169.2(4) . . . . ?
C34 C33 N31 Mo1 -12.7(8) . . . . ?
C32 C31 N32 N31 0.7(6) . . . . ?
C32 C31 N32 B1 175.9(5) . . . . ?
C33 N31 N32 C31 -0.3(5) . . . . ?
Mo1 N31 N32 C31 -171.5(3) . . . . ?
C33 N31 N32 B1 -175.8(5) . . . . ?
Mo1 N31 N32 B1 13.1(6) . . . . ?
N22 B1 N32 C31 123.4(6) . . . . ?
N12 B1 N32 C31 -119.0(5) . . . . ?
N22 B1 N32 N31 -62.0(6) . . . . ?
N12 B1 N32 N31 55.6(6) . . . . ?
C2 C1 P1 C4 -159.8(7) . . . . ?
C3 C1 P1 C4 70.6(7) . . . . ?
C2 C1 P1 S2 77.4(7) . . . . ?
C3 C1 P1 S2 -52.3(6) . . . . ?
C2 C1 P1 S1 -37.2(7) . . . . ?
C3 C1 P1 S1 -166.9(5) . . . . ?
C6 C4 P1 C1 63.0(8) . . . . ?
C5 C4 P1 C1 -81.2(7) . . . . ?
C6 C4 P1 S2 -173.8(6) . . . . ?
C5 C4 P1 S2 42.0(7) . . . . ?
C6 C4 P1 S1 -59.6(7) . . . . ?
C5 C4 P1 S1 156.2(6) . . . . ?
C1 P1 S2 Mo1 -101.5(2) . . . . ?
C4 P1 S2 Mo1 137.9(3) . . . . ?
S1 P1 S2 Mo1 18.40(8) . . . . ?
C1 P1 S1 Mo1 101.9(3) . . . . ?
C4 P1 S1 Mo1 -137.9(3) . . . . ?
S2 P1 S1 Mo1 -18.38(8) . . . . ?
C23 N21 Mo1 O1 51.4(4) . . . . ?
N22 N21 Mo1 O1 -118.3(3) . . . . ?
C23 N21 Mo1 N31 143.0(4) . . . . ?
N22 N21 Mo1 N31 -26.7(3) . . . . ?
C23 N21 Mo1 N11 -140.7(4) . . . . ?
N22 N21 Mo1 N11 49.7(3) . . . . ?
C23 N21 Mo1 S2 -51.1(4) . . . . ?
N22 N21 Mo1 S2 139.2(3) . . . . ?
C23 N21 Mo1 S1 -99.5(7) . . . . ?
N22 N21 Mo1 S1 90.8(7) . . . . ?
C33 N31 Mo1 O1 -52.2(5) . . . . ?
N32 N31 Mo1 O1 116.1(3) . . . . ?
C33 N31 Mo1 N21 -142.8(5) . . . . ?
N32 N31 Mo1 N21 25.5(3) . . . . ?
C33 N31 Mo1 N11 138.5(5) . . . . ?
N32 N31 Mo1 N11 -53.2(3) . . . . ?
C33 N31 Mo1 S2 118.8(5) . . . . ?
N32 N31 Mo1 S2 -72.9(6) . . . . ?
C33 N31 Mo1 S1 47.5(4) . . . . ?
N32 N31 Mo1 S1 -144.3(3) . . . . ?
C13 N11 Mo1 O1 -175.3(5) . . . . ?
N12 N11 Mo1 O1 6.7(7) . . . . ?
C13 N11 Mo1 N21 135.9(5) . . . . ?
N12 N11 Mo1 N21 -42.2(3) . . . . ?
C13 N11 Mo1 N31 -132.8(5) . . . . ?
N12 N11 Mo1 N31 49.1(3) . . . . ?
C13 N11 Mo1 S2 42.4(5) . . . . ?
N12 N11 Mo1 S2 -135.6(3) . . . . ?
C13 N11 Mo1 S1 -36.6(5) . . . . ?
N12 N11 Mo1 S1 145.3(3) . . . . ?
P1 S2 Mo1 O1 82.56(13) . . . . ?
P1 S2 Mo1 N21 173.93(13) . . . . ?
P1 S2 Mo1 N31 -88.2(5) . . . . ?
P1 S2 Mo1 N11 -107.41(11) . . . . ?
P1 S2 Mo1 S1 -14.80(7) . . . . ?
P1 S1 Mo1 O1 -86.14(13) . . . . ?
P1 S1 Mo1 N21 64.3(6) . . . . ?
P1 S1 Mo1 N31 -178.91(12) . . . . ?
P1 S1 Mo1 N11 104.53(11) . . . . ?
P1 S1 Mo1 S2 14.77(7) . . . . ?
